data_8103831
loop_
_publ_author_name
'Brehler, B.'
'Rott, V.'

_publ_section_title
;
 Die Kristallstrukturen von Na Zn Br3 (H2 O)5 und Na Zn Br3 H2 O.
;
_journal_name_full
;
Zeitschrift fuer Kristallographie, Kristallgeometrie, Kristallphysik, 
Kristallchemie (-144,1977)
;
_journal_page_first 422
_journal_page_last 422
_journal_volume 132
_journal_year 1970
_chemical_formula_sum 'Br3 H10 Na O5 Zn'
_chemical_name_systematic 'Na (Zn Br3) (H2 O)5'
_space_group_IT_number 146
_symmetry_space_group_name_Hall 'P 3*'
_symmetry_space_group_name_H-M 'R 3 :R'
_cell_angle_alpha 59.93
_cell_angle_beta 59.93
_cell_angle_gamma 59.93
_cell_formula_units_Z 1
_cell_length_a 7.281
_cell_length_b 7.281
_cell_length_c 7.281
_cell_volume 272.501
_citation_journal_id_ASTM ZEKGAX
_cod_data_source_file Brehler_ZEKGAX_1970_1041.cif
_cod_data_source_block H10Br3Na1O5Zn1
_cod_original_cell_volume 272.5009
_cod_original_sg_symbol_Hall 'R 3 (-y+z,x+z,-x+y+z)'
_cod_original_formula_sum 'H10 Br3 Na1 O5 Zn1'
_cod_database_code 8103831

loop_
_symmetry_equiv_pos_as_xyz
x,y,z
z,x,y
y,z,x

loop_
_atom_site_label
_atom_site_type_symbol
_atom_site_fract_x
_atom_site_fract_y
_atom_site_fract_z
_atom_site_occupancy
_atom_site_U_iso_or_equiv
O2 O-2 0.884 0.884 0.884 1 0.0
Zn1 Zn+2 0 0 0 1 0.0
Na1 Na+1 0.5965 0.5965 0.5965 1 0.0
Br1 Br-1 0.3563 0.7226 0.0217 1 0.0
O1 O-2 0.248 0.786 0.518 1 0.0
O3 O-2 0.226 0.226 0.226 1 0.0
